data_7203699
loop_
_publ_author_name
'Petr \<St\<epni\<cka'
'Ivana C\'isa\<rov\'a'

_publ_section_title
;
 Preparation and hydrogen bonding in ferrocenecarboxamides substituted
 with 2-hydroxyethyl groups at the amide nitrogen atoms
;
_journal_issue 4
_journal_name_full CrystEngComm
_journal_page_first 37
_journal_paper_doi 10.1039/b417062h
_journal_volume 7
_journal_year 2005
_chemical_absolute_configuration ad
_chemical_formula_moiety 'C16 H20 Fe N2 O4'
_chemical_formula_sum 'C16 H20 Fe N2 O4'
_chemical_formula_weight 360.19
_chemical_name_common 'N,N'-bis(2-hydroxyethyl)ferrocene 1,1-dicarboxamide'
_chemical_name_systematic
;
N,N'-bis(2-hydroxyethyl)ferrocene 1,1-dicarboxamide
;
_space_group_IT_number 19
_symmetry_cell_setting orthorhombic
_symmetry_space_group_name_Hall 'P 2ac 2ab'
_symmetry_space_group_name_H-M 'P 21 21 21'
_atom_sites_solution_hydrogens geom
_atom_sites_solution_primary direct
_atom_sites_solution_secondary difmap
_audit_creation_method SHELXL-97
_cell_angle_alpha 90.00
_cell_angle_beta 90.00
_cell_angle_gamma 90.00
_cell_formula_units_Z 4
_cell_length_a 9.0886(2)
_cell_length_b 10.0348(1)
_cell_length_c 16.7610(3)
_cell_measurement_reflns_used 13987
_cell_measurement_temperature 150(2)
_cell_measurement_theta_max 27.48
_cell_measurement_theta_min 1.00
_cell_volume 1528.64(5)
_computing_cell_refinement 'HKL Scalepack (Otwinowski & Minor, 1997)'
_computing_data_collection 'Collect (Nonius BV, 1997-2000)'
_computing_data_reduction 'HKL Denzo and Scalepack (Otwinowski & Minor, 1997)'
_computing_molecular_graphics 'PLATON (Spek, 2001)'
_computing_structure_refinement 'SHELXL-97 (Sheldrick, 1997)'
_computing_structure_solution 'SIR97 (Altomare et al., 1994)'
_diffrn_ambient_temperature 150(2)
_diffrn_detector_area_resol_mean 9.091
_diffrn_measured_fraction_theta_full 0.996
_diffrn_measured_fraction_theta_max 0.996
_diffrn_measurement_device_type KappaCCD
_diffrn_measurement_method '\w and \p scans to fill the Ewald sphere'
_diffrn_radiation_monochromator 'horizontally mounted graphite crystal'
_diffrn_radiation_source 'fine-focus sealed tube'
_diffrn_radiation_type MoK\a
_diffrn_radiation_wavelength 0.71073
_diffrn_reflns_av_R_equivalents 0.0321
_diffrn_reflns_av_sigmaI/netI 0.0171
_diffrn_reflns_limit_h_max 11
_diffrn_reflns_limit_h_min -11
_diffrn_reflns_limit_k_max 13
_diffrn_reflns_limit_k_min -13
_diffrn_reflns_limit_l_max 21
_diffrn_reflns_limit_l_min -21
_diffrn_reflns_number 21614
_diffrn_reflns_theta_full 27.49
_diffrn_reflns_theta_max 27.49
_diffrn_reflns_theta_min 2.37
_diffrn_standards_number 0
_exptl_absorpt_coefficient_mu 1.009
_exptl_absorpt_correction_T_max 0.796
_exptl_absorpt_correction_T_min 0.694
_exptl_absorpt_correction_type gaussian
_exptl_absorpt_process_details
;
Gaussian absorption correction from the indexed crystal
shape incorporated in the diffractometer software used
;
_exptl_crystal_colour orange
_exptl_crystal_density_diffrn 1.565
_exptl_crystal_density_method 'not measured'
_exptl_crystal_description prism
_exptl_crystal_F_000 752
_exptl_crystal_size_max 0.50
_exptl_crystal_size_mid 0.35
_exptl_crystal_size_min 0.30
_refine_diff_density_max 0.269
_refine_diff_density_min -0.318
_refine_diff_density_rms 0.041
_refine_ls_abs_structure_details 'Flack H D (1983), Acta Cryst. A39, 876-881'
_refine_ls_abs_structure_Flack -0.013(9)
_refine_ls_extinction_method none
_refine_ls_goodness_of_fit_ref 1.067
_refine_ls_hydrogen_treatment mixed
_refine_ls_matrix_type full
_refine_ls_number_parameters 224
_refine_ls_number_reflns 3489
_refine_ls_number_restraints 0
_refine_ls_restrained_S_all 1.067
_refine_ls_R_factor_all 0.0196
_refine_ls_R_factor_gt 0.0191
_refine_ls_shift/su_max 0.001
_refine_ls_shift/su_mean 0.000
_refine_ls_structure_factor_coef Fsqd
_refine_ls_weighting_details 'calc w=1/[\s^2^(Fo^2^)+(0.0276P)^2^+0.3688P] where P=(Fo^2^+2Fc^2^)/3'
_refine_ls_weighting_scheme calc
_refine_ls_wR_factor_gt 0.0499
_refine_ls_wR_factor_ref 0.0502
_reflns_number_gt 3421
_reflns_number_total 3489
_reflns_threshold_expression >2sigma(I)
_cod_data_source_file b417062h.txt
_cod_data_source_block ps1061b
_cod_original_sg_symbol_H-M P212121
_cod_database_code 7203699

loop_
_symmetry_equiv_pos_as_xyz
'x, y, z'
'-x+1/2, -y, z+1/2'
'x+1/2, -y+1/2, -z'
'-x, y+1/2, -z+1/2'

loop_
_atom_site_label
_atom_site_type_symbol
_atom_site_fract_x
_atom_site_fract_y
_atom_site_fract_z
_atom_site_U_iso_or_equiv
_atom_site_adp_type
_atom_site_occupancy
_atom_site_symmetry_multiplicity
_atom_site_calc_flag
_atom_site_refinement_flags
_atom_site_disorder_assembly
_atom_site_disorder_group
Fe Fe 0.151791(19) 0.590285(17) 0.084298(11) 0.01370(6) Uani 1 1 d . . .
O1 O 0.56044(11) 0.57468(10) 0.13444(7) 0.0240(2) Uani 1 1 d . . .
O2 O 0.36687(13) 0.28755(14) 0.27421(7) 0.0323(3) Uani 1 1 d . . .
H92 H 0.379(3) 0.225(3) 0.2962(16) 0.063(8) Uiso 1 1 d . . .
O3 O -0.07779(11) 0.28285(10) 0.08631(7) 0.0264(2) Uani 1 1 d . . .
O4 O 0.34039(13) 0.12304(11) 0.06021(7) 0.0276(2) Uani 1 1 d . . .
H94 H 0.366(3) 0.136(2) 0.0148(15) 0.053(7) Uiso 1 1 d . . .
N1 N 0.47406(13) 0.36589(12) 0.11931(7) 0.0185(2) Uani 1 1 d . . .
H91 H 0.410(2) 0.3149(18) 0.0991(12) 0.027(5) Uiso 1 1 d . . .
N2 N 0.12163(14) 0.24180(12) 0.16296(7) 0.0203(2) Uani 1 1 d . . .
H93 H 0.183(2) 0.2728(19) 0.1927(11) 0.022(5) Uiso 1 1 d . . .
C1 C 0.35848(15) 0.54502(13) 0.04695(8) 0.0157(2) Uani 1 1 d . . .
C2 C 0.32858(15) 0.68359(14) 0.03324(8) 0.0180(3) Uani 1 1 d . . .
H2 H 0.3808 0.7550 0.0545 0.022 Uiso 1 1 calc R . .
C3 C 0.20559(16) 0.69241(15) -0.01828(8) 0.0197(3) Uani 1 1 d . . .
H3 H 0.1624 0.7707 -0.0365 0.024 Uiso 1 1 calc R . .
C4 C 0.15939(17) 0.56059(14) -0.03743(8) 0.0191(3) Uani 1 1 d . . .
H4 H 0.0813 0.5382 -0.0707 0.023 Uiso 1 1 calc R . .
C5 C 0.25231(16) 0.46964(14) 0.00270(8) 0.0174(3) Uani 1 1 d . . .
H5 H 0.2457 0.3772 0.0007 0.021 Uiso 1 1 calc R . .
C6 C 0.03047(15) 0.46642(14) 0.15357(8) 0.0172(3) Uani 1 1 d . . .
C7 C 0.13964(17) 0.53300(14) 0.20098(8) 0.0188(3) Uani 1 1 d . . .
H7 H 0.2141 0.4924 0.2303 0.023 Uiso 1 1 calc R . .
C8 C 0.11332(16) 0.67213(15) 0.19502(9) 0.0213(3) Uani 1 1 d . . .
H8 H 0.1680 0.7386 0.2198 0.026 Uiso 1 1 calc R . .
C9 C -0.01089(15) 0.69272(15) 0.14476(9) 0.0200(3) Uani 1 1 d . . .
H9 H -0.0510 0.7748 0.1310 0.024 Uiso 1 1 calc R . .
C10 C -0.06269(14) 0.56703(14) 0.11939(9) 0.0185(3) Uani 1 1 d . . .
H10 H -0.1431 0.5520 0.0863 0.022 Uiso 1 1 calc R . .
C11 C 0.47176(15) 0.49646(13) 0.10343(8) 0.0164(3) Uani 1 1 d . . .
C12 C 0.56983(17) 0.31200(17) 0.18105(9) 0.0251(3) Uani 1 1 d . . .
H12A H 0.6674 0.3501 0.1756 0.030 Uiso 1 1 calc R . .
H12B H 0.5780 0.2162 0.1745 0.030 Uiso 1 1 calc R . .
C13 C 0.50995(18) 0.34301(18) 0.26349(9) 0.0292(3) Uani 1 1 d . . .
H13A H 0.5760 0.3071 0.3035 0.035 Uiso 1 1 calc R . .
H13B H 0.5053 0.4388 0.2707 0.035 Uiso 1 1 calc R . .
C14 C 0.02048(15) 0.32355(14) 0.13202(8) 0.0185(3) Uani 1 1 d . . .
C15 C 0.12641(17) 0.10092(14) 0.14309(9) 0.0258(3) Uani 1 1 d . . .
H15A H 0.0273 0.0651 0.1444 0.031 Uiso 1 1 calc R . .
H15B H 0.1840 0.0543 0.1830 0.031 Uiso 1 1 calc R . .
C16 C 0.19266(16) 0.07591(15) 0.06148(9) 0.0257(3) Uani 1 1 d . . .
H16A H 0.1908 -0.0187 0.0497 0.031 Uiso 1 1 calc R . .
H16B H 0.1354 0.1217 0.0211 0.031 Uiso 1 1 calc R . .

loop_
_atom_site_aniso_label
_atom_site_aniso_U_11
_atom_site_aniso_U_22
_atom_site_aniso_U_33
_atom_site_aniso_U_23
_atom_site_aniso_U_13
_atom_site_aniso_U_12
Fe 0.01241(8) 0.01476(8) 0.01392(9) -0.00092(7) 0.00055(7) 0.00053(7)
O1 0.0198(5) 0.0231(5) 0.0293(5) -0.0004(4) -0.0055(4) -0.0024(4)
O2 0.0257(6) 0.0451(7) 0.0261(5) 0.0143(5) -0.0007(5) 0.0049(5)
O3 0.0227(5) 0.0238(5) 0.0326(6) 0.0005(5) -0.0064(5) -0.0049(4)
O4 0.0238(5) 0.0322(6) 0.0268(6) -0.0064(4) 0.0037(5) -0.0004(5)
N1 0.0184(5) 0.0191(5) 0.0180(6) 0.0013(5) -0.0030(5) 0.0017(5)
N2 0.0216(6) 0.0206(6) 0.0186(6) 0.0014(5) 0.0016(5) 0.0012(5)
C1 0.0145(6) 0.0175(6) 0.0152(6) 0.0006(4) 0.0029(5) 0.0018(5)
C2 0.0165(6) 0.0178(6) 0.0197(6) 0.0028(5) 0.0026(5) -0.0010(5)
C3 0.0200(6) 0.0206(6) 0.0184(6) 0.0061(5) 0.0009(5) 0.0025(5)
C4 0.0194(6) 0.0261(7) 0.0119(6) -0.0002(5) -0.0008(5) 0.0004(6)
C5 0.0201(6) 0.0174(6) 0.0148(6) -0.0027(5) 0.0023(5) 0.0021(5)
C6 0.0144(6) 0.0216(6) 0.0156(6) 0.0018(5) 0.0029(5) 0.0007(5)
C7 0.0165(6) 0.0270(7) 0.0131(6) -0.0018(5) 0.0006(6) 0.0017(6)
C8 0.0203(7) 0.0261(7) 0.0176(6) -0.0073(6) 0.0016(5) 0.0001(5)
C9 0.0166(6) 0.0214(7) 0.0220(7) -0.0045(5) 0.0031(5) 0.0046(5)
C10 0.0119(6) 0.0231(7) 0.0205(7) -0.0013(5) 0.0015(5) 0.0014(5)
C11 0.0144(6) 0.0191(6) 0.0157(7) -0.0001(5) 0.0030(5) 0.0008(5)
C12 0.0210(7) 0.0293(8) 0.0250(8) 0.0072(6) -0.0033(6) 0.0061(6)
C13 0.0250(7) 0.0417(9) 0.0209(8) 0.0070(7) -0.0069(6) 0.0011(6)
C14 0.0173(6) 0.0210(6) 0.0171(6) 0.0036(5) 0.0040(5) -0.0019(5)
C15 0.0292(7) 0.0194(6) 0.0287(8) 0.0044(6) 0.0048(6) 0.0020(6)
C16 0.0264(7) 0.0208(7) 0.0299(8) -0.0047(6) 0.0000(6) -0.0023(6)

loop_
_atom_type_symbol
_atom_type_description
_atom_type_scat_dispersion_real
_atom_type_scat_dispersion_imag
_atom_type_scat_source
C C 0.0033 0.0016 'International Tables Vol C Tables 4.2.6.8 and 6.1.1.4'
H H 0.0000 0.0000 'International Tables Vol C Tables 4.2.6.8 and 6.1.1.4'
N N 0.0061 0.0033 'International Tables Vol C Tables 4.2.6.8 and 6.1.1.4'
O O 0.0106 0.0060 'International Tables Vol C Tables 4.2.6.8 and 6.1.1.4'
Fe Fe 0.3463 0.8444 'International Tables Vol C Tables 4.2.6.8 and 6.1.1.4'

loop_
_geom_angle_atom_site_label_1
_geom_angle_atom_site_label_2
_geom_angle_atom_site_label_3
_geom_angle
_geom_angle_site_symmetry_1
_geom_angle_site_symmetry_3
_geom_angle_publ_flag
C6 Fe C1 122.85(5) . . ?
C6 Fe C7 41.34(6) . . ?
C1 Fe C7 106.40(6) . . ?
C6 Fe C5 105.27(6) . . ?
C1 Fe C5 41.19(6) . . ?
C7 Fe C5 119.92(6) . . ?
C6 Fe C2 161.24(6) . . ?
C1 Fe C2 41.21(5) . . ?
C7 Fe C2 124.87(6) . . ?
C5 Fe C2 68.90(6) . . ?
C6 Fe C10 41.27(5) . . ?
C1 Fe C10 160.47(5) . . ?
C7 Fe C10 68.99(6) . . ?
C5 Fe C10 123.38(6) . . ?
C2 Fe C10 156.72(6) . . ?
C6 Fe C8 68.65(6) . . ?
C1 Fe C8 121.59(5) . . ?
C7 Fe C8 40.52(6) . . ?
C5 Fe C8 156.33(6) . . ?
C2 Fe C8 109.13(6) . . ?
C10 Fe C8 67.99(6) . . ?
C6 Fe C3 155.79(6) . . ?
C1 Fe C3 68.57(5) . . ?
C7 Fe C3 162.23(6) . . ?
C5 Fe C3 68.28(6) . . ?
C2 Fe C3 40.31(6) . . ?
C10 Fe C3 121.46(6) . . ?
C8 Fe C3 126.44(6) . . ?
C6 Fe C4 119.74(6) . . ?
C1 Fe C4 68.41(6) . . ?
C7 Fe C4 155.31(5) . . ?
C5 Fe C4 40.28(6) . . ?
C2 Fe C4 68.06(6) . . ?
C10 Fe C4 107.41(6) . . ?
C8 Fe C4 162.65(6) . . ?
C3 Fe C4 40.42(5) . . ?
C6 Fe C9 68.59(6) . . ?
C1 Fe C9 157.52(6) . . ?
C7 Fe C9 68.38(6) . . ?
C5 Fe C9 160.63(6) . . ?
C2 Fe C9 122.63(6) . . ?
C10 Fe C9 40.12(6) . . ?
C8 Fe C9 40.37(6) . . ?
C3 Fe C9 109.37(6) . . ?
C4 Fe C9 125.51(6) . . ?
C13 O2 H92 105(2) . . ?
C16 O4 H94 109.7(19) . . ?
C11 N1 C12 120.97(13) . . ?
C11 N1 H91 120.3(13) . . ?
C12 N1 H91 118.0(13) . . ?
C14 N2 C15 121.92(13) . . ?
C14 N2 H93 118.5(13) . . ?
C15 N2 H93 119.6(13) . . ?
C5 C1 C2 107.52(12) . . ?
C5 C1 C11 128.70(12) . . ?
C2 C1 C11 123.55(12) . . ?
C5 C1 Fe 69.81(8) . . ?
C2 C1 Fe 69.98(8) . . ?
C11 C1 Fe 121.29(9) . . ?
C3 C2 C1 107.92(12) . . ?
C3 C2 Fe 70.35(8) . . ?
C1 C2 Fe 68.81(8) . . ?
C3 C2 H2 126.0 . . ?
C1 C2 H2 126.0 . . ?
Fe C2 H2 126.4 . . ?
C2 C3 C4 108.20(12) . . ?
C2 C3 Fe 69.35(8) . . ?
C4 C3 Fe 69.90(8) . . ?
C2 C3 H3 125.9 . . ?
C4 C3 H3 125.9 . . ?
Fe C3 H3 126.4 . . ?
C5 C4 C3 108.43(12) . . ?
C5 C4 Fe 69.07(7) . . ?
C3 C4 Fe 69.69(8) . . ?
C5 C4 H4 125.8 . . ?
C3 C4 H4 125.8 . . ?
Fe C4 H4 127.0 . . ?
C4 C5 C1 107.92(12) . . ?
C4 C5 Fe 70.65(8) . . ?
C1 C5 Fe 69.00(8) . . ?
C4 C5 H5 126.0 . . ?
C1 C5 H5 126.0 . . ?
Fe C5 H5 125.9 . . ?
C7 C6 C10 107.51(12) . . ?
C7 C6 C14 128.87(13) . . ?
C10 C6 C14 123.14(13) . . ?
C7 C6 Fe 69.87(8) . . ?
C10 C6 Fe 70.20(8) . . ?
C14 C6 Fe 119.16(10) . . ?
C8 C7 C6 107.58(13) . . ?
C8 C7 Fe 70.42(9) . . ?
C6 C7 Fe 68.79(8) . . ?
C8 C7 H7 126.2 . . ?
C6 C7 H7 126.2 . . ?
Fe C7 H7 126.1 . . ?
C7 C8 C9 108.54(13) . . ?
C7 C8 Fe 69.07(8) . . ?
C9 C8 Fe 70.08(8) . . ?
C7 C8 H8 125.7 . . ?
C9 C8 H8 125.7 . . ?
Fe C8 H8 126.7 . . ?
C10 C9 C8 108.24(13) . . ?
C10 C9 Fe 69.30(8) . . ?
C8 C9 Fe 69.55(8) . . ?
C10 C9 H9 125.9 . . ?
C8 C9 H9 125.9 . . ?
Fe C9 H9 126.8 . . ?
C9 C10 C6 108.13(12) . . ?
C9 C10 Fe 70.58(8) . . ?
C6 C10 Fe 68.53(7) . . ?
C9 C10 H10 125.9 . . ?
C6 C10 H10 125.9 . . ?
Fe C10 H10 126.5 . . ?
O1 C11 N1 121.80(13) . . ?
O1 C11 C1 120.79(12) . . ?
N1 C11 C1 117.41(12) . . ?
N1 C12 C13 110.89(12) . . ?
N1 C12 H12A 109.5 . . ?
C13 C12 H12A 109.5 . . ?
N1 C12 H12B 109.5 . . ?
C13 C12 H12B 109.5 . . ?
H12A C12 H12B 108.1 . . ?
O2 C13 C12 111.22(13) . . ?
O2 C13 H13A 109.4 . . ?
C12 C13 H13A 109.4 . . ?
O2 C13 H13B 109.4 . . ?
C12 C13 H13B 109.4 . . ?
H13A C13 H13B 108.0 . . ?
O3 C14 N2 122.04(13) . . ?
O3 C14 C6 120.75(13) . . ?
N2 C14 C6 117.20(13) . . ?
N2 C15 C16 112.33(12) . . ?
N2 C15 H15A 109.1 . . ?
C16 C15 H15A 109.1 . . ?
N2 C15 H15B 109.1 . . ?
C16 C15 H15B 109.1 . . ?
H15A C15 H15B 107.9 . . ?
O4 C16 C15 109.47(13) . . ?
O4 C16 H16A 109.8 . . ?
C15 C16 H16A 109.8 . . ?
O4 C16 H16B 109.8 . . ?
C15 C16 H16B 109.8 . . ?
H16A C16 H16B 108.2 . . ?

loop_
_geom_bond_atom_site_label_1
_geom_bond_atom_site_label_2
_geom_bond_distance
_geom_bond_site_symmetry_2
_geom_bond_publ_flag
Fe C6 2.0270(14) . ?
Fe C1 2.0315(14) . ?
Fe C7 2.0415(14) . ?
Fe C5 2.0423(13) . ?
Fe C2 2.0472(14) . ?
Fe C10 2.0495(13) . ?
Fe C8 2.0593(14) . ?
Fe C3 2.0603(14) . ?
Fe C4 2.0631(13) . ?
Fe C9 2.0663(14) . ?
O1 C11 1.2392(17) . ?
O2 C13 1.426(2) . ?
O2 H92 0.74(3) . ?
O3 C14 1.2456(18) . ?
O4 C16 1.4237(18) . ?
O4 H94 0.81(2) . ?
N1 C11 1.3372(18) . ?
N1 C12 1.4564(18) . ?
N1 H91 0.84(2) . ?
N2 C14 1.3368(19) . ?
N2 C15 1.4531(19) . ?
N2 H93 0.811(19) . ?
C1 C5 1.433(2) . ?
C1 C2 1.4354(18) . ?
C1 C11 1.4811(19) . ?
C2 C3 1.415(2) . ?
C2 H2 0.9300 . ?
C3 C4 1.424(2) . ?
C3 H3 0.9300 . ?
C4 C5 1.414(2) . ?
C4 H4 0.9300 . ?
C5 H5 0.9300 . ?
C6 C7 1.436(2) . ?
C6 C10 1.4368(19) . ?
C6 C14 1.4812(19) . ?
C7 C8 1.420(2) . ?
C7 H7 0.9300 . ?
C8 C9 1.424(2) . ?
C8 H8 0.9300 . ?
C9 C10 1.412(2) . ?
C9 H9 0.9300 . ?
C10 H10 0.9300 . ?
C12 C13 1.517(2) . ?
C12 H12A 0.9700 . ?
C12 H12B 0.9700 . ?
C13 H13A 0.9700 . ?
C13 H13B 0.9700 . ?
C15 C16 1.515(2) . ?
C15 H15A 0.9700 . ?
C15 H15B 0.9700 . ?
C16 H16A 0.9700 . ?
C16 H16B 0.9700 . ?
